data_7032145
loop_
_publ_author_name
'Hasenaka, Yuki'
'Okamura, Taka-Aki'
'Tatsumi, Miki'
'Inazumi, Naoya'
'Onitsuka, Kiyotaka'

_publ_section_title
;
 Behavior of anionic molybdenum(iv, vi) and tungsten(iv, vi) complexes
 containing bulky hydrophobic dithiolate ligands and intramolecular NHS
 hydrogen bonds in nonpolar solvents.
;
_journal_issue 41
_journal_name_full 'Dalton transactions (Cambridge, England : 2003)'
_journal_page_first 15491
_journal_page_last 15502
_journal_paper_doi 10.1039/c4dt01646g
_journal_volume 43
_journal_year 2014
_chemical_formula_moiety 'C173 H227 Mo N11 O5 S4'
_chemical_formula_sum 'C173 H227 Mo N11 O5 S4'
_chemical_formula_weight 2764.82
_chemical_name_systematic
;
(NEt4)2[MoO{S2C6H2[NHCOC(C6H4-t-Bu)3]2}2]-toluene-5(CH3CN)
;
_chemical_properties_physical 'Air-sensitive, Moisture-sensitive, Efflorescent'
_space_group_crystal_system monoclinic
_space_group_IT_number 15
_space_group_name_Hall '-C 2yc'
_space_group_name_H-M_alt 'C 1 2/c 1'
_symmetry_space_group_name_Hall '-C 2yc'
_symmetry_space_group_name_H-M 'C 1 2/c 1'
_atom_sites_solution_hydrogens geom
_audit_creation_date 2014-08-06
_audit_creation_method SHELXL-2014/6
_cell_angle_alpha 90
_cell_angle_beta 107.993(8)
_cell_angle_gamma 90
_cell_formula_units_Z 4
_cell_length_a 39.1189(16)
_cell_length_b 23.7467(11)
_cell_length_c 20.0641(14)
_cell_measurement_reflns_used 35049
_cell_measurement_temperature 200
_cell_measurement_theta_max 27.46
_cell_measurement_theta_min 3.03
_cell_volume 17726.9(18)
_computing_cell_refinement 'RAPID AUTO (Rigaku, 2006)'
_computing_data_collection 'RAPID AUTO (Rigaku, 2006)'
_computing_data_reduction 'RAPID AUTO (Rigaku, 2006)'
_computing_molecular_graphics 'CrystalStructure 4.0 (Rigaku, 2010)'
_computing_publication_material 'CrystalStructure 4.0 (Rigaku, 2010)'
_computing_structure_refinement 'SHELXL-2014/6 (Sheldrick, 2014)'
_computing_structure_solution 'SIR-97 (Altomare et al., 1999)'
_diffrn_ambient_temperature 200
_diffrn_detector_area_resol_mean 10.000
_diffrn_measured_fraction_theta_full 0.971
_diffrn_measured_fraction_theta_max 0.998
_diffrn_measurement_device_type 'Rigaku R-AXIS RAPID II'
_diffrn_measurement_method \w
_diffrn_radiation_type MoK\a
_diffrn_radiation_wavelength 0.71075
_diffrn_reflns_av_R_equivalents 0.0732
_diffrn_reflns_av_unetI/netI 0.0564
_diffrn_reflns_Laue_measured_fraction_full 0.971
_diffrn_reflns_Laue_measured_fraction_max 0.998
_diffrn_reflns_limit_h_max 46
_diffrn_reflns_limit_h_min -44
_diffrn_reflns_limit_k_max 28
_diffrn_reflns_limit_k_min -28
_diffrn_reflns_limit_l_max 23
_diffrn_reflns_limit_l_min -23
_diffrn_reflns_number 67945
_diffrn_reflns_point_group_measured_fraction_full 0.971
_diffrn_reflns_point_group_measured_fraction_max 0.998
_diffrn_reflns_theta_full 25.242
_diffrn_reflns_theta_max 25.000
_diffrn_reflns_theta_min 3.029
_diffrn_source
;
 MicroMax-007HF microfocus rotating anode X-ray generator
;
_exptl_absorpt_coefficient_mu 0.172
_exptl_absorpt_correction_T_max 0.9696
_exptl_absorpt_correction_T_min 0.9663
_exptl_absorpt_correction_type multi-scan
_exptl_absorpt_process_details 'ABSCOR (Rigaku, 1995)'
_exptl_crystal_colour green
_exptl_crystal_density_diffrn 1.036
_exptl_crystal_density_method 'not measured'
_exptl_crystal_description block
_exptl_crystal_F_000 5952
_exptl_crystal_recrystallization_method 'Re-crystallisation from solvent: toluene, acetonitrile'
_exptl_crystal_size_max 0.200
_exptl_crystal_size_mid 0.200
_exptl_crystal_size_min 0.180
_refine_diff_density_max 0.697
_refine_diff_density_min -0.536
_refine_diff_density_rms 0.090
_refine_ls_extinction_method none
_refine_ls_goodness_of_fit_ref 1.274
_refine_ls_hydrogen_treatment constr
_refine_ls_matrix_type full
_refine_ls_number_parameters 1037
_refine_ls_number_reflns 15566
_refine_ls_number_restraints 699
_refine_ls_restrained_S_all 1.280
_refine_ls_R_factor_all 0.1646
_refine_ls_R_factor_gt 0.1148
_refine_ls_shift/su_max 0.004
_refine_ls_shift/su_mean 0.000
_refine_ls_structure_factor_coef Fsqd
_refine_ls_weighting_details 'w=1/[\s^2^(Fo^2^)+(0.2000P)^2^] where P=(Fo^2^+2Fc^2^)/3'
_refine_ls_weighting_scheme calc
_refine_ls_wR_factor_gt 0.3344
_refine_ls_wR_factor_ref 0.3668
_reflns_Friedel_coverage 0.000
_reflns_number_gt 9361
_reflns_number_total 15566
_reflns_threshold_expression 'I > 2\s(I)'
_cod_data_source_file c4dt01646g2.cif
_cod_data_source_block 1-Mo-toluene-5(CH3CN)
_cod_depositor_comments 'Adding full bibliography for 7032142--7032147.cif.'
_cod_database_code 7032145
_shelx_space_group_comment
;
The symmetry employed for this shelxl refinement is uniquely defined
by the following loop, which should always be used as a source of
symmetry information in preference to the above space-group names.
They are only intended as comments.
;
_shelx_estimated_absorpt_t_min 0.966
_shelx_estimated_absorpt_t_max 0.970
_shelxl_version_number 2014/6

loop_
_space_group_symop_operation_xyz
'x, y, z'
'-x, y, -z+1/2'
'x+1/2, y+1/2, z'
'-x+1/2, y+1/2, -z+1/2'
'-x, -y, -z'
'x, -y, z-1/2'
'-x+1/2, -y+1/2, -z'
'x+1/2, -y+1/2, z-1/2'

loop_
_atom_site_label
_atom_site_type_symbol
_atom_site_fract_x
_atom_site_fract_y
_atom_site_fract_z
_atom_site_U_iso_or_equiv
_atom_site_adp_type
_atom_site_occupancy
_atom_site_site_symmetry_order
_atom_site_calc_flag
_atom_site_refinement_flags_posn
_atom_site_refinement_flags_adp
_atom_site_refinement_flags_occupancy
_atom_site_disorder_assembly
_atom_site_disorder_group
Mo1 Mo 0.5000 0.76815(4) 0.2500 0.0663(4) Uani 0.770(2) 2 d S TU P A 1
Mo1B Mo 0.5000 0.67814(15) 0.2500 0.0750(12) Uani 0.230(2) 2 d S TU P A 2
S1 S 0.45370(16) 0.73543(18) 0.2965(3) 0.0782(12) Uani 0.770(2) 1 d . U P A 1
S2 S 0.53909(16) 0.73862(17) 0.3605(3) 0.0787(12) Uani 0.770(2) 1 d . U P A 1
S1B S 0.4553(6) 0.7130(8) 0.2951(12) 0.095(4) Uani 0.230(2) 1 d . U P A 2
S2B S 0.5384(6) 0.7139(7) 0.3592(10) 0.092(4) Uani 0.230(2) 1 d . U P A 2
O1 O 0.40135(10) 0.6640(2) 0.4759(3) 0.1069(15) Uani 1 1 d . U . . .
O2 O 0.57589(9) 0.7132(2) 0.62802(19) 0.0892(12) Uani 1 1 d . U . . .
O3 O 0.5000 0.8324(4) 0.2500 0.0848(18) Uani 0.770(2) 2 d S TU P A 1
O3B O 0.5000 0.6112(15) 0.2500 0.091(6) Uani 0.230(2) 2 d S TU P A 2
N1 N 0.41537(10) 0.72462(19) 0.4034(2) 0.0689(12) Uani 1 1 d . U . . .
H1 H 0.4065 0.7439 0.3645 0.083 Uiso 1 1 calc R U . . .
N2 N 0.56592(10) 0.7327(2) 0.5132(2) 0.0726(12) Uani 1 1 d . U . . .
H2 H 0.5768 0.7411 0.4822 0.087 Uiso 1 1 calc R U . . .
N3 N 0.5048(4) 0.9318(7) 0.3944(9) 0.223(7) Uani 0.5 1 d D U P . .
N4 N 0.4857(7) 0.5530(9) 0.3835(13) 0.291(12) Uani 0.3852(10) 1 d D U P A 1
N5 N 0.3906(4) 0.7173(6) 0.6855(7) 0.225(5) Uani 1 1 d . U . . .
N6 N 0.4640(10) 0.8758(18) 0.589(2) 0.79(3) Uani 1 1 d D U . . .
N7 N 0.5923(19) 0.473(2) 0.475(3) 0.44(2) Uani 0.5 1 d D U P B 1
C11 C 0.47494(13) 0.7267(2) 0.3878(2) 0.0682(14) Uani 1 1 d . U . . .
C12 C 0.51213(13) 0.7291(2) 0.4153(2) 0.0684(14) Uani 1 1 d . U . . .
C13 C 0.52805(13) 0.7269(3) 0.4873(3) 0.0750(15) Uani 1 1 d . U . . .
C14 C 0.50628(17) 0.7223(5) 0.5309(3) 0.142(4) Uani 1 1 d . U . . .
H3 H 0.5169 0.7214 0.5803 0.171 Uiso 1 1 calc R U . . .
C15 C 0.47003(16) 0.7192(4) 0.5025(3) 0.123(3) Uani 1 1 d . U . . .
H4 H 0.4556 0.7152 0.5325 0.148 Uiso 1 1 calc R U . . .
C16 C 0.45404(13) 0.7217(3) 0.4322(3) 0.0740(15) Uani 1 1 d . U . . .
C17 C 0.39217(13) 0.7007(3) 0.4308(3) 0.0683(13) Uani 1 1 d . U . . .
C18 C 0.35264(12) 0.7211(2) 0.4036(2) 0.0572(11) Uani 1 1 d . U . . .
C27 C 0.58722(13) 0.7267(2) 0.5804(3) 0.0679(13) Uani 1 1 d . U . . .
C28 C 0.62804(12) 0.7407(2) 0.5955(2) 0.0608(11) Uani 1 1 d . U . . .
C31 C 0.5360(7) 0.9286(12) 0.3621(16) 0.309(13) Uani 0.5 1 d D U P . .
H5 H 0.5265 0.9245 0.3105 0.371 Uiso 0.5 1 calc R U P . .
H6 H 0.5509 0.9631 0.3731 0.371 Uiso 0.5 1 calc R U P . .
C32 C 0.5582(7) 0.8773(15) 0.3946(15) 0.318(16) Uani 0.5 1 d D U P . .
H7 H 0.5784 0.8733 0.3758 0.381 Uiso 0.5 1 calc R U P . .
H8 H 0.5673 0.8819 0.4455 0.381 Uiso 0.5 1 calc R U P . .
H9 H 0.5430 0.8435 0.3833 0.381 Uiso 0.5 1 calc R U P . .
C33 C 0.4874(6) 0.8742(8) 0.3871(14) 0.239(10) Uani 0.5 1 d D U P . .
H10 H 0.4892 0.8567 0.3436 0.287 Uiso 0.5 1 calc R U P . .
H11 H 0.5015 0.8506 0.4268 0.287 Uiso 0.5 1 calc R U P . .
C34 C 0.4505(6) 0.8721(8) 0.3852(13) 0.174(7) Uani 0.5 1 d D U P . .
H12 H 0.4423 0.8329 0.3804 0.209 Uiso 0.5 1 calc R U P . .
H13 H 0.4482 0.8880 0.4287 0.209 Uiso 0.5 1 calc R U P . .
H14 H 0.4359 0.8941 0.3452 0.209 Uiso 0.5 1 calc R U P . .
C35 C 0.4789(6) 0.9762(9) 0.3584(11) 0.242(10) Uani 0.5 1 d D U P . .
H15 H 0.4918 1.0126 0.3628 0.291 Uiso 0.5 1 calc R U P . .
H16 H 0.4603 0.9801 0.3822 0.291 Uiso 0.5 1 calc R U P . .
C36 C 0.4606(9) 0.9638(14) 0.2812(12) 0.275(14) Uani 0.5 1 d D U P . .
H17 H 0.4439 0.9944 0.2603 0.330 Uiso 0.5 1 calc R U P . .
H18 H 0.4789 0.9608 0.2571 0.330 Uiso 0.5 1 calc R U P . .
H19 H 0.4474 0.9283 0.2765 0.330 Uiso 0.5 1 calc R U P . .
C37 C 0.5215(7) 0.9454(9) 0.4723(10) 0.248(10) Uani 0.5 1 d D U P . .
H20 H 0.5384 0.9773 0.4767 0.298 Uiso 0.5 1 calc R U P . .
H21 H 0.5022 0.9579 0.4911 0.298 Uiso 0.5 1 calc R U P . .
C38 C 0.5417(5) 0.8970(9) 0.5174(11) 0.216(10) Uani 0.5 1 d D U P . .
H22 H 0.5514 0.9096 0.5661 0.260 Uiso 0.5 1 calc R U P . .
H23 H 0.5252 0.8654 0.5147 0.260 Uiso 0.5 1 calc R U P . .
H24 H 0.5615 0.8849 0.5003 0.260 Uiso 0.5 1 calc R U P . .
C41 C 0.4873(11) 0.5987(8) 0.3355(16) 0.291(15) Uani 0.3852(10) 1 d D U P A 1
H25 H 0.5064 0.6250 0.3614 0.349 Uiso 0.3852(10) 1 calc R U P A 1
H26 H 0.4643 0.6195 0.3241 0.349 Uiso 0.3852(10) 1 calc R U P A 1
C42 C 0.494(2) 0.5845(15) 0.267(3) 0.278(18) Uani 0.3852(10) 1 d D U P A 1
H27 H 0.4943 0.6193 0.2411 0.334 Uiso 0.3852(10) 1 calc R U P A 1
H28 H 0.5172 0.5653 0.2769 0.334 Uiso 0.3852(10) 1 calc R U P A 1
H29 H 0.4748 0.5598 0.2394 0.334 Uiso 0.3852(10) 1 calc R U P A 1
C43 C 0.4480(7) 0.5295(13) 0.365(2) 0.345(16) Uani 0.3852(10) 1 d D U P A 1
H30 H 0.4437 0.5044 0.3239 0.414 Uiso 0.3852(10) 1 calc R U P A 1
H31 H 0.4458 0.5066 0.4048 0.414 Uiso 0.3852(10) 1 calc R U P A 1
C44 C 0.4199(8) 0.5751(18) 0.349(3) 0.293(17) Uani 0.3852(10) 1 d D U P A 1
H32 H 0.3960 0.5580 0.3375 0.351 Uiso 0.3852(10) 1 calc R U P A 1
H33 H 0.4238 0.5996 0.3901 0.351 Uiso 0.3852(10) 1 calc R U P A 1
H34 H 0.4217 0.5974 0.3092 0.351 Uiso 0.3852(10) 1 calc R U P A 1
C45 C 0.5102(9) 0.5049(11) 0.3786(18) 0.279(14) Uani 0.3852(10) 1 d D U P A 1
H35 H 0.5338 0.5089 0.4152 0.335 Uiso 0.3852(10) 1 calc R U P A 1
H36 H 0.5142 0.5052 0.3322 0.335 Uiso 0.3852(10) 1 calc R U P A 1
C46 C 0.4920(13) 0.4484(11) 0.389(3) 0.307(19) Uani 0.3852(10) 1 d D U P A 1
H37 H 0.5075 0.4168 0.3861 0.369 Uiso 0.3852(10) 1 calc R U P A 1
H38 H 0.4883 0.4485 0.4352 0.369 Uiso 0.3852(10) 1 calc R U P A 1
H39 H 0.4688 0.4447 0.3525 0.369 Uiso 0.3852(10) 1 calc R U P A 1
C47 C 0.4960(9) 0.5731(15) 0.4575(14) 0.276(14) Uani 0.3852(10) 1 d D U P A 1
H40 H 0.4908 0.5430 0.4870 0.331 Uiso 0.3852(10) 1 calc R U P A 1
H41 H 0.4811 0.6062 0.4601 0.331 Uiso 0.3852(10) 1 calc R U P A 1
C48 C 0.5354(9) 0.5894(8) 0.4869(16) 0.237(13) Uani 0.3852(10) 1 d D U P A 1
H42 H 0.5404 0.6021 0.5354 0.285 Uiso 0.3852(10) 1 calc R U P A 1
H43 H 0.5504 0.5566 0.4857 0.285 Uiso 0.3852(10) 1 calc R U P A 1
H44 H 0.5407 0.6198 0.4587 0.285 Uiso 0.3852(10) 1 calc R U P A 1
C51 C 0.4125(7) 0.7459(11) 0.6648(13) 0.272(9) Uani 1 1 d . U . . .
C52 C 0.4325(5) 0.7814(9) 0.6484(9) 0.292(10) Uani 1 1 d . U . . .
H45 H 0.4473 0.7624 0.6239 0.351 Uiso 1 1 calc R U . . .
H46 H 0.4176 0.8101 0.6176 0.351 Uiso 1 1 calc R U . . .
H47 H 0.4480 0.7995 0.6909 0.351 Uiso 1 1 calc R U . . .
C61 C 0.4914(9) 0.8755(19) 0.635(3) 0.78(2) Uani 1 1 d D U . . .
C62 C 0.5250(13) 0.850(3) 0.6824(16) 0.73(3) Uani 1 1 d D U . . .
H48 H 0.5386 0.8789 0.7150 0.876 Uiso 1 1 calc R U . . .
H49 H 0.5189 0.8192 0.7089 0.876 Uiso 1 1 calc R U . . .
H50 H 0.5397 0.8357 0.6545 0.876 Uiso 1 1 calc R U . . .
C71 C 0.589(3) 0.453(4) 0.420(3) 0.43(2) Uani 0.5 1 d D U P B 1
C72 C 0.5842(17) 0.429(2) 0.350(3) 0.41(2) Uani 0.5 1 d D U P B 1
H51 H 0.5761 0.4582 0.3147 0.491 Uiso 0.5 1 calc R U P B 1
H52 H 0.5663 0.3986 0.3412 0.491 Uiso 0.5 1 calc R U P B 1
H53 H 0.6072 0.4134 0.3488 0.491 Uiso 0.5 1 calc R U P B 1
C111 C 0.33355(12) 0.6973(2) 0.3305(2) 0.0565(11) Uani 1 1 d . U . . .
C112 C 0.35127(13) 0.6761(2) 0.2852(2) 0.0665(13) Uani 1 1 d . U . . .
H54 H 0.3768 0.6754 0.2993 0.080 Uiso 1 1 calc R U . . .
C113 C 0.33134(14) 0.6560(2) 0.2188(3) 0.0699(14) Uani 1 1 d . U . . .
H55 H 0.3440 0.6405 0.1897 0.084 Uiso 1 1 calc R U . . .
C114 C 0.29485(14) 0.6574(2) 0.1939(3) 0.0662(12) Uani 1 1 d . U . . .
C115 C 0.27724(13) 0.6785(2) 0.2392(3) 0.0699(13) Uani 1 1 d . U . . .
H56 H 0.2517 0.6799 0.2239 0.084 Uiso 1 1 calc R U . . .
C116 C 0.29557(13) 0.6971(2) 0.3048(3) 0.0703(14) Uani 1 1 d . U . . .
H57 H 0.2824 0.7103 0.3342 0.084 Uiso 1 1 calc R U . . .
C117 C 0.27353(15) 0.6362(3) 0.1207(3) 0.0787(15) Uani 1 1 d . U . . .
C118 C 0.2537(3) 0.6860(4) 0.0779(4) 0.184(5) Uani 1 1 d . U . . .
H58 H 0.2711 0.7145 0.0740 0.221 Uiso 1 1 calc R U . . .
H59 H 0.2398 0.6731 0.0310 0.221 Uiso 1 1 calc R U . . .
H60 H 0.2374 0.7025 0.1012 0.221 Uiso 1 1 calc R U . . .
C119 C 0.2981(3) 0.6133(6) 0.0808(5) 0.194(5) Uani 1 1 d . U . . .
H61 H 0.3154 0.6425 0.0781 0.233 Uiso 1 1 calc R U . . .
H62 H 0.3111 0.5803 0.1053 0.233 Uiso 1 1 calc R U . . .
H63 H 0.2836 0.6025 0.0333 0.233 Uiso 1 1 calc R U . . .
C120 C 0.2474(2) 0.5943(4) 0.1261(4) 0.142(3) Uani 1 1 d . U . . .
H64 H 0.2599 0.5621 0.1535 0.170 Uiso 1 1 calc R U . . .
H65 H 0.2311 0.6109 0.1493 0.170 Uiso 1 1 calc R U . . .
H66 H 0.2335 0.5816 0.0790 0.170 Uiso 1 1 calc R U . . .
C121 C 0.33255(12) 0.6987(2) 0.4550(2) 0.0598(11) Uani 1 1 d . U . . .
C122 C 0.32984(15) 0.6425(2) 0.4637(3) 0.0752(14) Uani 1 1 d . U . . .
H67 H 0.3391 0.6175 0.4366 0.090 Uiso 1 1 calc R U . . .
C123 C 0.31388(15) 0.6203(2) 0.5109(3) 0.0751(14) Uani 1 1 d . U . . .
H68 H 0.3132 0.5806 0.5167 0.090 Uiso 1 1 calc R U . . .
C124 C 0.29883(14) 0.6556(2) 0.5500(3) 0.0685(13) Uani 1 1 d . U . . .
C125 C 0.30051(15) 0.7117(3) 0.5379(3) 0.0744(14) Uani 1 1 d . U . . .
H69 H 0.2899 0.7370 0.5624 0.089 Uiso 1 1 calc R U . . .
C126 C 0.31705(14) 0.7337(2) 0.4916(3) 0.0668(13) Uani 1 1 d . U . . .
H70 H 0.3176 0.7733 0.4852 0.080 Uiso 1 1 calc R U . . .
C127 C 0.28318(15) 0.6307(3) 0.6043(3) 0.0795(15) Uani 1 1 d . U . . .
C128 C 0.2588(4) 0.5847(6) 0.5765(5) 0.273(9) Uani 1 1 d . U . . .
H71 H 0.2394 0.5977 0.5357 0.327 Uiso 1 1 calc R U . . .
H72 H 0.2719 0.5540 0.5625 0.327 Uiso 1 1 calc R U . . .
H73 H 0.2487 0.5711 0.6125 0.327 Uiso 1 1 calc R U . . .
C129 C 0.3111(3) 0.6107(6) 0.6634(5) 0.210(6) Uani 1 1 d . U . . .
H74 H 0.3279 0.6414 0.6830 0.251 Uiso 1 1 calc R U . . .
H75 H 0.3007 0.5970 0.6989 0.251 Uiso 1 1 calc R U . . .
H76 H 0.3239 0.5799 0.6489 0.251 Uiso 1 1 calc R U . . .
C130 C 0.2665(3) 0.6761(4) 0.6383(6) 0.181(5) Uani 1 1 d . U . . .
H77 H 0.2464 0.6938 0.6026 0.218 Uiso 1 1 calc R U . . .
H78 H 0.2577 0.6590 0.6744 0.218 Uiso 1 1 calc R U . . .
H79 H 0.2846 0.7046 0.6598 0.218 Uiso 1 1 calc R U . . .
C131 C 0.35358(12) 0.7857(2) 0.4043(2) 0.0573(11) Uani 1 1 d . U . . .
C132 C 0.33192(13) 0.8198(2) 0.3521(2) 0.0628(12) Uani 1 1 d . U . . .
H80 H 0.3156 0.8026 0.3120 0.075 Uiso 1 1 calc R U . . .
C133 C 0.33308(15) 0.8768(2) 0.3559(3) 0.0715(13) Uani 1 1 d . U . . .
H81 H 0.3169 0.8978 0.3193 0.086 Uiso 1 1 calc R U . . .
C134 C 0.35728(14) 0.9064(2) 0.4122(3) 0.0696(13) Uani 1 1 d . U . . .
C135 C 0.37879(14) 0.8722(3) 0.4642(3) 0.0743(14) Uani 1 1 d . U . . .
H82 H 0.3952 0.8896 0.5039 0.089 Uiso 1 1 calc R U . . .
C136 C 0.37768(13) 0.8147(2) 0.4616(3) 0.0671(13) Uani 1 1 d . U . . .
H83 H 0.3934 0.7937 0.4990 0.080 Uiso 1 1 calc R U . . .
C137 C 0.35921(17) 0.9696(3) 0.4141(3) 0.0845(15) Uani 1 1 d . U . . .
C138 C 0.3244(4) 0.9936(5) 0.4165(14) 0.364(12) Uani 1 1 d . U . . .
H84 H 0.3051 0.9816 0.3748 0.437 Uiso 1 1 calc R U . . .
H85 H 0.3193 0.9800 0.4586 0.437 Uiso 1 1 calc R U . . .
H86 H 0.3259 1.0348 0.4177 0.437 Uiso 1 1 calc R U . . .
C139 C 0.3696(6) 0.9924(4) 0.3558(7) 0.305(10) Uani 1 1 d . U . . .
H87 H 0.3529 0.9788 0.3115 0.366 Uiso 1 1 calc R U . . .
H88 H 0.3689 1.0336 0.3569 0.366 Uiso 1 1 calc R U . . .
H89 H 0.3941 0.9800 0.3596 0.366 Uiso 1 1 calc R U . . .
C140 C 0.3846(5) 0.9908(4) 0.4782(6) 0.244(7) Uani 1 1 d . U . . .
H90 H 0.3783 0.9762 0.5186 0.293 Uiso 1 1 calc R U . . .
H91 H 0.4089 0.9784 0.4811 0.293 Uiso 1 1 calc R U . . .
H92 H 0.3837 1.0320 0.4784 0.293 Uiso 1 1 calc R U . . .
C211 C 0.63645(12) 0.7690(2) 0.5341(2) 0.0580(11) Uani 1 1 d . U . . .
C212 C 0.63505(14) 0.7391(2) 0.4737(3) 0.0669(13) Uani 1 1 d . U . . .
H93 H 0.6292 0.7002 0.4712 0.080 Uiso 1 1 calc R U . . .
C213 C 0.64191(14) 0.7645(2) 0.4171(3) 0.0692(13) Uani 1 1 d . U . . .
H94 H 0.6410 0.7424 0.3771 0.083 Uiso 1 1 calc R U . . .
C214 C 0.65000(13) 0.8210(2) 0.4170(2) 0.0628(12) Uani 1 1 d . U . . .
C215 C 0.65100(17) 0.8498(2) 0.4772(3) 0.0809(15) Uani 1 1 d . U . . .
H95 H 0.6563 0.8889 0.4797 0.097 Uiso 1 1 calc R U . . .
C216 C 0.64465(14) 0.8246(2) 0.5336(3) 0.0721(13) Uani 1 1 d . U . . .
H96 H 0.6460 0.8468 0.5737 0.087 Uiso 1 1 calc R U . . .
C217 C 0.65696(16) 0.8485(2) 0.3537(3) 0.0788(15) Uani 1 1 d . U . . .
C218 C 0.62565(18) 0.8371(4) 0.2890(3) 0.111(2) Uani 1 1 d . U . . .
H97 H 0.6210 0.7965 0.2847 0.134 Uiso 1 1 calc R U . . .
H98 H 0.6043 0.8567 0.2928 0.134 Uiso 1 1 calc R U . . .
H99 H 0.6314 0.8506 0.2476 0.134 Uiso 1 1 calc R U . . .
C219 C 0.6657(3) 0.9091(3) 0.3638(4) 0.141(3) Uani 1 1 d . U . . .
H100 H 0.6862 0.9142 0.4064 0.169 Uiso 1 1 calc R U . . .
H101 H 0.6720 0.9235 0.3233 0.169 Uiso 1 1 calc R U . . .
H102 H 0.6449 0.9296 0.3686 0.169 Uiso 1 1 calc R U . . .
C220 C 0.69172(15) 0.8206(3) 0.3442(3) 0.0874(17) Uani 1 1 d . U . . .
H103 H 0.6879 0.7800 0.3371 0.105 Uiso 1 1 calc R U . . .
H104 H 0.6967 0.8371 0.3034 0.105 Uiso 1 1 calc R U . . .
H105 H 0.7122 0.8274 0.3862 0.105 Uiso 1 1 calc R U . . .
C221 C 0.64830(12) 0.6831(2) 0.6121(2) 0.0585(11) Uani 1 1 d . U . . .
C222 C 0.68366(14) 0.6783(2) 0.6082(3) 0.0758(14) Uani 1 1 d . U . . .
H106 H 0.6946 0.7104 0.5952 0.091 Uiso 1 1 calc R U . . .
C223 C 0.70245(15) 0.6299(3) 0.6221(3) 0.0813(15) Uani 1 1 d . U . . .
H107 H 0.7260 0.6286 0.6180 0.098 Uiso 1 1 calc R U . . .
C224 C 0.68788(16) 0.5811(2) 0.6426(3) 0.0748(14) Uani 1 1 d . U . . .
C225 C 0.65466(16) 0.5859(3) 0.6478(3) 0.0809(15) Uani 1 1 d . U . . .
H108 H 0.6441 0.5539 0.6619 0.097 Uiso 1 1 calc R U . . .
C226 C 0.63504(15) 0.6355(3) 0.6335(3) 0.0786(14) Uani 1 1 d . U . . .
H109 H 0.6117 0.6365 0.6388 0.094 Uiso 1 1 calc R U . . .
C227 C 0.71013(19) 0.5263(3) 0.6570(3) 0.0908(17) Uani 1 1 d . U . . .
C228 C 0.74543(17) 0.5357(3) 0.7137(3) 0.0925(18) Uani 1 1 d . U . . .
H110 H 0.7584 0.5667 0.7000 0.111 Uiso 1 1 calc R U . . .
H111 H 0.7409 0.5452 0.7577 0.111 Uiso 1 1 calc R U . . .
H112 H 0.7599 0.5013 0.7201 0.111 Uiso 1 1 calc R U . . .
C229 C 0.6903(2) 0.4778(3) 0.6794(4) 0.120(2) Uani 1 1 d . U . . .
H113 H 0.6673 0.4712 0.6431 0.144 Uiso 1 1 calc R U . . .
H114 H 0.7050 0.4436 0.6860 0.144 Uiso 1 1 calc R U . . .
H115 H 0.6859 0.4875 0.7235 0.144 Uiso 1 1 calc R U . . .
C230 C 0.7179(2) 0.5095(3) 0.5893(4) 0.122(3) Uani 1 1 d . U . . .
H116 H 0.6951 0.5033 0.5521 0.146 Uiso 1 1 calc R U . . .
H117 H 0.7313 0.5397 0.5754 0.146 Uiso 1 1 calc R U . . .
H118 H 0.7321 0.4748 0.5972 0.146 Uiso 1 1 calc R U . . .
C231 C 0.63804(14) 0.7792(2) 0.6606(2) 0.0647(12) Uani 1 1 d . U . . .
C232 C 0.61508(18) 0.8210(3) 0.6665(3) 0.0884(16) Uani 1 1 d . U . . .
H119 H 0.5928 0.8251 0.6304 0.106 Uiso 1 1 calc R U . . .
C233 C 0.6229(2) 0.8571(3) 0.7225(3) 0.1007(19) Uani 1 1 d . U . . .
H120 H 0.6058 0.8848 0.7247 0.121 Uiso 1 1 calc R U . . .
C234 C 0.6552(3) 0.8539(3) 0.7756(3) 0.104(2) Uani 1 1 d . U . . .
C235 C 0.6779(2) 0.8136(3) 0.7694(3) 0.0956(18) Uani 1 1 d . U . . .
H121 H 0.7004 0.8108 0.8050 0.115 Uiso 1 1 calc R U . . .
C236 C 0.67032(16) 0.7748(3) 0.7134(3) 0.0797(15) Uani 1 1 d . U . . .
H122 H 0.6871 0.7462 0.7121 0.096 Uiso 1 1 calc R U . . .
C237 C 0.6602(3) 0.8952(4) 0.8366(4) 0.096(3) Uani 0.742(10) 1 d D U P C 1
C238 C 0.6636(2) 0.8629(3) 0.9016(3) 0.118(2) Uani 0.742(10) 1 d D U P C 1
H123 H 0.6435 0.8366 0.8934 0.142 Uiso 0.742(10) 1 calc R U P C 1
H124 H 0.6863 0.8419 0.9151 0.142 Uiso 0.742(10) 1 calc R U P C 1
H125 H 0.6634 0.8890 0.9393 0.142 Uiso 0.742(10) 1 calc R U P C 1
C239 C 0.6871(3) 0.9369(4) 0.8362(5) 0.159(4) Uani 0.742(10) 1 d D U P C 1
H126 H 0.6811 0.9544 0.7897 0.191 Uiso 0.742(10) 1 calc R U P C 1
H127 H 0.6878 0.9658 0.8714 0.191 Uiso 0.742(10) 1 calc R U P C 1
H128 H 0.7107 0.9187 0.8471 0.191 Uiso 0.742(10) 1 calc R U P C 1
C240 C 0.6284(3) 0.9374(4) 0.8305(6) 0.130(4) Uani 0.742(10) 1 d D U P C 1
H129 H 0.6068 0.9162 0.8300 0.156 Uiso 0.742(10) 1 calc R U P C 1
H130 H 0.6350 0.9631 0.8707 0.156 Uiso 0.742(10) 1 calc R U P C 1
H131 H 0.6237 0.9591 0.7871 0.156 Uiso 0.742(10) 1 calc R U P C 1
C247 C 0.6863(6) 0.8760(8) 0.8525(12) 0.120(5) Uani 0.258(10) 1 d D U P C 2
C248 C 0.6636(2) 0.8629(3) 0.9016(3) 0.118(2) Uani 0.258(10) 1 d D U P C 2
H132 H 0.6641 0.8223 0.9106 0.142 Uiso 0.258(10) 1 calc R U P C 2
H133 H 0.6736 0.8830 0.9460 0.142 Uiso 0.258(10) 1 calc R U P C 2
H134 H 0.6388 0.8751 0.8793 0.142 Uiso 0.258(10) 1 calc R U P C 2
C249 C 0.6871(3) 0.9369(4) 0.8362(5) 0.159(4) Uani 0.258(10) 1 d D U P C 2
H135 H 0.7018 0.9427 0.8051 0.191 Uiso 0.258(10) 1 calc R U P C 2
H136 H 0.6626 0.9501 0.8130 0.191 Uiso 0.258(10) 1 calc R U P C 2
H137 H 0.6974 0.9581 0.8797 0.191 Uiso 0.258(10) 1 calc R U P C 2
C250 C 0.7259(5) 0.8615(9) 0.8933(7) 0.135(7) Uani 0.258(10) 1 d D U P C 2
H138 H 0.7277 0.8216 0.9062 0.162 Uiso 0.258(10) 1 calc R U P C 2
H139 H 0.7411 0.8693 0.8637 0.162 Uiso 0.258(10) 1 calc R U P C 2
H140 H 0.7339 0.8845 0.9358 0.162 Uiso 0.258(10) 1 calc R U P C 2
C311 C 0.5995(6) 0.5483(11) 0.3213(14) 0.297(11) Uani 0.5 1 d DG U P D 2
C312 C 0.6075(6) 0.4942(10) 0.3479(17) 0.317(12) Uani 0.5 1 d DG U P D 2
H141 H 0.6100 0.4644 0.3181 0.381 Uiso 0.5 1 calc R U P D 2
C313 C 0.6118(6) 0.4835(10) 0.4182(17) 0.313(12) Uani 0.5 1 d G U P D 2
H142 H 0.6173 0.4465 0.4363 0.375 Uiso 0.5 1 calc R U P D 2
C314 C 0.6082(6) 0.5270(15) 0.4618(13) 0.315(12) Uani 0.5 1 d G U P D 2
H143 H 0.6111 0.5197 0.5099 0.378 Uiso 0.5 1 calc R U P D 2
C315 C 0.6002(6) 0.5812(12) 0.4353(17) 0.298(12) Uani 0.5 1 d G U P D 2
H144 H 0.5977 0.6109 0.4651 0.357 Uiso 0.5 1 calc R U P D 2
C316 C 0.5958(6) 0.5918(8) 0.3650(18) 0.288(11) Uani 0.5 1 d G U P D 2
H145 H 0.5904 0.6288 0.3468 0.345 Uiso 0.5 1 calc R U P D 2
C317 C 0.5911(10) 0.5544(14) 0.2405(16) 0.303(14) Uani 0.5 1 d D U P D 2
H146 H 0.5858 0.5939 0.2271 0.364 Uiso 0.5 1 calc R U P D 2
H147 H 0.6119 0.5420 0.2271 0.364 Uiso 0.5 1 calc R U P D 2
H148 H 0.5702 0.5311 0.2166 0.364 Uiso 0.5 1 calc R U P D 2

loop_
_atom_site_aniso_label
_atom_site_aniso_U_11
_atom_site_aniso_U_22
_atom_site_aniso_U_33
_atom_site_aniso_U_23
_atom_site_aniso_U_13
_atom_site_aniso_U_12
Mo1 0.0529(5) 0.1051(8) 0.0373(5) 0.000 0.0090(3) 0.000
Mo1B 0.0562(17) 0.133(3) 0.0353(15) 0.000 0.0133(12) 0.000
S1 0.0487(14) 0.152(3) 0.0323(11) 0.000(2) 0.0096(9) 0.010(2)
S2 0.0464(11) 0.153(3) 0.0347(12) 0.002(2) 0.0101(9) 0.001(2)
S1B 0.050(4) 0.189(11) 0.042(4) -0.013(8) 0.008(3) 0.022(8)
S2B 0.051(4) 0.187(10) 0.033(4) -0.006(7) 0.007(3) 0.005(8)
O1 0.064(2) 0.155(4) 0.098(3) 0.049(3) 0.019(2) 0.022(2)
O2 0.059(2) 0.162(4) 0.047(2) 0.008(2) 0.0162(17) -0.004(2)
O3 0.056(4) 0.137(5) 0.051(4) 0.000 0.000(3) 0.000
O3B 0.098(18) 0.129(9) 0.064(14) 0.000 0.050(13) 0.000
N1 0.046(2) 0.120(4) 0.039(2) 0.004(2) 0.0092(17) 0.003(2)
N2 0.048(2) 0.134(4) 0.035(2) -0.006(2) 0.0115(17) 0.001(2)
N3 0.228(16) 0.230(15) 0.204(13) -0.041(13) 0.056(12) -0.015(10)
N4 0.293(18) 0.27(2) 0.287(19) 0.025(15) 0.053(19) 0.011(15)
N5 0.194(11) 0.267(13) 0.229(13) 0.044(10) 0.087(10) 0.047(8)
N6 0.76(4) 0.83(4) 0.78(4) -0.02(3) 0.25(3) 0.03(3)
N7 0.47(4) 0.36(3) 0.46(4) 0.03(3) 0.10(3) -0.04(3)
C11 0.050(2) 0.118(4) 0.034(2) -0.002(2) 0.0098(19) 0.012(2)
C12 0.048(2) 0.114(4) 0.039(2) 0.002(3) 0.0080(19) 0.011(2)
C13 0.052(3) 0.132(5) 0.038(2) -0.009(3) 0.010(2) 0.003(3)
C14 0.059(3) 0.328(13) 0.037(3) -0.012(5) 0.012(3) -0.003(5)
C15 0.052(3) 0.281(10) 0.037(3) -0.004(4) 0.013(2) -0.012(4)
C16 0.049(3) 0.131(5) 0.040(2) 0.002(3) 0.011(2) 0.001(3)
C17 0.060(3) 0.108(4) 0.037(3) -0.001(3) 0.015(2) 0.007(3)
C18 0.053(2) 0.084(3) 0.035(2) 0.005(2) 0.0153(19) 0.003(2)
C27 0.053(3) 0.107(4) 0.041(3) 0.005(2) 0.011(2) 0.007(2)
C28 0.050(2) 0.092(3) 0.037(2) -0.002(2) 0.0082(19) 0.000(2)
C31 0.27(2) 0.35(3) 0.33(2) -0.01(2) 0.13(2) -0.004(16)
C32 0.138(19) 0.41(3) 0.37(4) -0.01(3) 0.02(2) -0.006(18)
C33 0.245(18) 0.231(14) 0.23(2) -0.044(15) 0.064(18) -0.010(14)
C34 0.227(17) 0.126(13) 0.178(19) -0.022(13) 0.073(18) 0.021(12)
C35 0.239(19) 0.262(17) 0.206(17) 0.029(17) 0.039(15) -0.014(15)
C36 0.32(3) 0.24(3) 0.23(2) -0.04(2) 0.03(2) 0.01(2)
C37 0.26(2) 0.225(18) 0.211(13) -0.022(14) 0.000(13) 0.023(16)
C38 0.098(12) 0.181(18) 0.30(2) -0.015(16) -0.044(15) -0.017(12)
C41 0.31(3) 0.27(2) 0.28(2) 0.02(2) 0.08(2) 0.011(19)
C42 0.28(4) 0.27(3) 0.26(3) 0.00(3) 0.04(3) 0.04(3)
C43 0.313(19) 0.33(3) 0.38(3) 0.04(2) 0.09(2) -0.019(16)
C44 0.28(2) 0.31(3) 0.35(4) 0.06(3) 0.20(3) -0.04(2)
C45 0.35(2) 0.26(2) 0.24(3) 0.015(19) 0.12(2) 0.011(17)
C46 0.33(4) 0.27(2) 0.34(4) -0.01(3) 0.13(3) 0.00(3)
C47 0.29(2) 0.26(3) 0.297(18) 0.015(17) 0.12(2) 0.06(2)
C48 0.30(3) 0.20(3) 0.22(3) 0.03(2) 0.08(2) 0.05(2)
C51 0.256(16) 0.306(17) 0.291(17) 0.035(13) 0.138(14) 0.016(12)
C52 0.242(18) 0.42(3) 0.198(16) -0.005(15) 0.049(14) -0.086(15)
C61 0.77(3) 0.81(3) 0.76(3) 0.01(2) 0.25(2) 0.03(2)
C62 0.74(4) 0.80(4) 0.70(4) 0.05(3) 0.31(3) 0.01(3)
C71 0.43(3) 0.40(3) 0.46(3) 0.03(2) 0.12(2) -0.03(2)
C72 0.38(4) 0.35(3) 0.48(4) 0.01(3) 0.11(3) -0.04(3)
C111 0.054(2) 0.078(3) 0.040(2) -0.002(2) 0.0183(19) 0.000(2)
C112 0.059(3) 0.098(4) 0.046(3) -0.003(2) 0.021(2) 0.000(2)
C113 0.069(3) 0.098(4) 0.047(3) -0.012(3) 0.024(2) -0.007(3)
C114 0.068(3) 0.085(4) 0.044(3) 0.000(2) 0.015(2) -0.003(2)
C115 0.057(3) 0.102(4) 0.047(3) -0.004(3) 0.011(2) -0.005(3)
C116 0.054(3) 0.110(4) 0.049(3) -0.006(3) 0.019(2) 0.003(3)
C117 0.080(3) 0.104(4) 0.046(3) -0.009(3) 0.011(2) -0.018(3)
C118 0.256(12) 0.153(7) 0.069(5) 0.012(5) -0.058(6) -0.020(6)
C119 0.134(7) 0.356(15) 0.095(6) -0.119(8) 0.041(5) -0.059(7)
C120 0.150(7) 0.169(7) 0.090(6) -0.020(5) 0.014(5) -0.073(6)
C121 0.058(3) 0.084(3) 0.039(2) -0.002(2) 0.016(2) -0.005(2)
C122 0.091(4) 0.081(3) 0.062(3) -0.010(3) 0.036(3) -0.004(3)
C123 0.083(4) 0.083(4) 0.064(3) 0.000(3) 0.030(3) -0.010(3)
C124 0.070(3) 0.091(4) 0.045(3) -0.004(2) 0.019(2) -0.016(3)
C125 0.080(4) 0.094(4) 0.061(3) -0.005(3) 0.038(3) 0.000(3)
C126 0.074(3) 0.083(3) 0.051(3) 0.003(2) 0.030(2) -0.001(3)
C127 0.074(3) 0.119(4) 0.051(3) 0.008(3) 0.027(3) -0.017(3)
C128 0.378(16) 0.359(15) 0.141(8) -0.112(10) 0.166(9) -0.289(15)
C129 0.141(7) 0.373(16) 0.122(7) 0.139(9) 0.051(5) 0.031(7)
C130 0.246(11) 0.180(7) 0.200(11) 0.032(7) 0.188(10) 0.005(7)
C131 0.052(3) 0.084(3) 0.040(2) 0.001(2) 0.020(2) -0.003(2)
C132 0.061(3) 0.086(3) 0.043(3) -0.002(2) 0.018(2) 0.001(2)
C133 0.083(3) 0.084(3) 0.053(3) 0.010(3) 0.029(3) 0.011(3)
C134 0.075(3) 0.081(3) 0.059(3) 0.005(2) 0.031(3) -0.002(2)
C135 0.071(3) 0.091(4) 0.058(3) -0.003(3) 0.017(3) -0.014(3)
C136 0.064(3) 0.084(3) 0.048(3) 0.005(2) 0.010(2) 0.001(2)
C137 0.091(4) 0.090(4) 0.078(4) -0.001(3) 0.034(3) -0.001(3)
C138 0.191(9) 0.103(7) 0.85(4) -0.037(15) 0.236(15) 0.022(7)
C139 0.70(3) 0.092(6) 0.221(10) 0.011(7) 0.285(18) -0.059(11)
C140 0.384(16) 0.100(7) 0.158(8) -0.017(6) -0.049(10) -0.052(9)
C211 0.052(3) 0.081(3) 0.036(2) -0.004(2) 0.0043(19) 0.005(2)
C212 0.069(3) 0.083(3) 0.052(3) -0.003(2) 0.023(2) -0.003(3)
C213 0.075(3) 0.092(4) 0.043(3) -0.003(2) 0.021(2) 0.003(3)
C214 0.069(3) 0.073(3) 0.044(3) 0.001(2) 0.014(2) 0.004(2)
C215 0.108(4) 0.080(4) 0.056(3) -0.003(3) 0.029(3) 0.002(3)
C216 0.079(3) 0.087(4) 0.049(3) -0.013(3) 0.018(3) -0.001(3)
C217 0.099(4) 0.090(4) 0.054(3) 0.005(3) 0.033(3) 0.004(3)
C218 0.088(4) 0.182(7) 0.064(4) 0.046(4) 0.023(3) 0.021(4)
C219 0.265(11) 0.085(4) 0.108(6) 0.007(4) 0.108(7) -0.001(5)
C220 0.074(3) 0.127(5) 0.063(4) 0.004(3) 0.024(3) -0.009(3)
C221 0.051(2) 0.084(3) 0.036(2) -0.002(2) 0.0064(19) 0.002(2)
C222 0.059(3) 0.094(4) 0.073(4) 0.014(3) 0.020(3) 0.006(3)
C223 0.068(3) 0.104(4) 0.075(4) 0.013(3) 0.027(3) 0.017(3)
C224 0.085(3) 0.088(3) 0.045(3) -0.005(3) 0.012(3) 0.011(3)
C225 0.084(4) 0.081(4) 0.077(4) -0.001(3) 0.024(3) -0.005(3)
C226 0.070(3) 0.096(4) 0.068(4) 0.005(3) 0.019(3) -0.004(3)
C227 0.116(5) 0.092(4) 0.060(3) -0.007(3) 0.021(3) 0.021(3)
C228 0.105(4) 0.108(5) 0.065(3) 0.005(3) 0.025(3) 0.042(3)
C229 0.144(6) 0.093(5) 0.121(6) 0.009(4) 0.039(5) 0.009(4)
C230 0.168(7) 0.122(6) 0.076(4) -0.013(4) 0.040(4) 0.049(5)
C231 0.070(3) 0.089(3) 0.033(2) -0.003(2) 0.014(2) 0.000(2)
C232 0.105(4) 0.103(4) 0.058(3) -0.005(3) 0.027(3) 0.009(3)
C233 0.158(6) 0.094(4) 0.064(4) -0.014(3) 0.054(4) -0.006(4)
C234 0.181(7) 0.096(4) 0.050(3) -0.009(3) 0.056(4) -0.031(4)
C235 0.112(5) 0.126(5) 0.040(3) -0.006(3) 0.011(3) -0.042(4)
C236 0.079(3) 0.112(4) 0.043(3) -0.002(3) 0.010(2) -0.020(3)
C237 0.160(8) 0.090(5) 0.045(4) -0.004(3) 0.041(5) -0.029(5)
C238 0.193(8) 0.117(5) 0.056(3) -0.014(3) 0.057(4) -0.022(5)
C239 0.232(9) 0.150(7) 0.112(7) -0.035(5) 0.078(7) -0.092(6)
C240 0.195(9) 0.100(7) 0.093(7) -0.032(5) 0.043(7) -0.005(6)
C247 0.171(12) 0.135(10) 0.067(11) -0.023(9) 0.058(7) -0.029(13)
C248 0.193(8) 0.117(5) 0.056(3) -0.014(3) 0.057(4) -0.022(5)
C249 0.232(9) 0.150(7) 0.112(7) -0.035(5) 0.078(7) -0.092(6)
C250 0.172(9) 0.190(18) 0.052(12) -0.074(12) 0.047(8) -0.068(13)
C311 0.192(15) 0.27(2) 0.39(3) -0.020(18) 0.03(2) -0.033(17)
C312 0.220(16) 0.293(19) 0.38(3) -0.007(19) 0.01(2) 0.032(18)
C313 0.207(16) 0.29(2) 0.38(3) -0.014(19) 0.00(2) 0.039(18)
C314 0.215(16) 0.27(2) 0.37(3) -0.044(19) -0.04(2) -0.027(19)
C315 0.197(16) 0.247(19) 0.37(3) -0.05(2) -0.02(2) -0.070(16)
C316 0.164(15) 0.259(18) 0.39(3) -0.037(18) 0.02(2) -0.065(15)
C317 0.23(3) 0.26(3) 0.40(3) -0.01(2) 0.06(3) -0.06(2)

loop_
_atom_type_symbol
_atom_type_description
_atom_type_scat_dispersion_real
_atom_type_scat_dispersion_imag
_atom_type_scat_source
C C 0.0033 0.0016 'International Tables Vol C Tables 4.2.6.8 and 6.1.1.4'
H H 0.0000 0.0000 'International Tables Vol C Tables 4.2.6.8 and 6.1.1.4'
Mo Mo -1.6832 0.6857 'International Tables Vol C Tables 4.2.6.8 and 6.1.1.4'
N N 0.0061 0.0033 'International Tables Vol C Tables 4.2.6.8 and 6.1.1.4'
O O 0.0106 0.0060 'International Tables Vol C Tables 4.2.6.8 and 6.1.1.4'
S S 0.1246 0.1234 'International Tables Vol C Tables 4.2.6.8 and 6.1.1.4'

loop_
_geom_angle_atom_site_label_1
_geom_angle_atom_site_label_2
_geom_angle_atom_site_label_3
_geom_angle
_geom_angle_site_symmetry_1
_geom_angle_site_symmetry_3
O3 Mo1 S2 107.15(9) . 2_655
O3 Mo1 S2 107.16(9) . .
S2 Mo1 S2 145.69(19) 2_655 .
O3 Mo1 S1 108.82(10) . 2_655
S2 Mo1 S1 83.5(2) 2_655 2_655
S2 Mo1 S1 85.5(2) . 2_655
O3 Mo1 S1 108.82(9) . .
S2 Mo1 S1 85.5(2) 2_655 .
S2 Mo1 S1 83.5(2) . .
S1 Mo1 S1 142.36(19) 2_655 .
O3B Mo1B S1B 110.6(6) . .
O3B Mo1B S1B 110.6(6) . 2_655
S1B Mo1B S1B 138.8(11) . 2_655
O3B Mo1B S2B 110.8(4) . .
S1B Mo1B S2B 81.6(8) . .
S1B Mo1B S2B 84.1(8) 2_655 .
O3B Mo1B S2B 110.8(4) . 2_655
S1B Mo1B S2B 84.1(8) . 2_655
S1B Mo1B S2B 81.6(8) 2_655 2_655
S2B Mo1B S2B 138.5(9) . 2_655
C11 S1 Mo1 105.6(3) . .
C12 S2 Mo1 106.5(3) . .
C11 S1B Mo1B 109.2(10) . .
C12 S2B Mo1B 109.2(10) . .
C17 N1 C16 125.5(4) . .
C17 N1 H1 117.3 . .
C16 N1 H1 117.3 . .
C27 N2 C13 127.3(4) . .
C27 N2 H2 116.3 . .
C13 N2 H2 116.3 . .
C35 N3 C33 112.0(11) . .
C35 N3 C37 111.0(12) . .
C33 N3 C37 109.1(11) . .
C35 N3 C31 109.8(12) . .
C33 N3 C31 107.8(11) . .
C37 N3 C31 107.0(11) . .
C41 N4 C47 111.4(13) . .
C41 N4 C43 110.5(13) . .
C47 N4 C43 107.8(13) . .
C41 N4 C45 111.0(13) . .
C47 N4 C45 108.9(12) . .
C43 N4 C45 107.2(12) . .
C16 C11 C12 120.1(4) . .
C16 C11 S1 119.4(4) . .
C12 C11 S1 120.3(4) . .
C16 C11 S1B 119.8(8) . .
C12 C11 S1B 118.4(8) . .
C13 C12 C11 119.4(4) . .
C13 C12 S2 119.6(4) . .
C11 C12 S2 120.9(4) . .
C13 C12 S2B 119.3(7) . .
C11 C12 S2B 118.6(7) . .
C12 C13 C14 119.3(5) . .
C12 C13 N2 117.4(4) . .
C14 C13 N2 123.2(5) . .
C15 C14 C13 120.0(5) . .
C15 C14 H3 120.0 . .
C13 C14 H3 120.0 . .
C16 C15 C14 121.4(5) . .
C16 C15 H4 119.3 . .
C14 C15 H4 119.3 . .
C15 C16 C11 119.8(5) . .
C15 C16 N1 120.5(4) . .
C11 C16 N1 119.5(4) . .
O1 C17 N1 121.9(5) . .
O1 C17 C18 121.0(4) . .
N1 C17 C18 117.1(5) . .
C131 C18 C111 112.4(4) . .
C131 C18 C17 106.9(4) . .
C111 C18 C17 111.1(4) . .
C131 C18 C121 110.4(4) . .
C111 C18 C121 107.9(4) . .
C17 C18 C121 108.0(4) . .
O2 C27 N2 123.3(5) . .
O2 C27 C28 120.1(4) . .
N2 C27 C28 116.6(4) . .
C211 C28 C231 111.1(4) . .
C211 C28 C221 109.7(4) . .
C231 C28 C221 111.0(4) . .
C211 C28 C27 113.5(4) . .
C231 C28 C27 105.4(4) . .
C221 C28 C27 106.0(4) . .
C32 C31 N3 106.1(14) . .
C32 C31 H5 110.5 . .
N3 C31 H5 110.5 . .
C32 C31 H6 110.5 . .
N3 C31 H6 110.5 . .
H5 C31 H6 108.7 . .
C31 C32 H7 109.5 . .
C31 C32 H8 109.5 . .
H7 C32 H8 109.5 . .
C31 C32 H9 109.5 . .
H7 C32 H9 109.5 . .
H8 C32 H9 109.5 . .
C34 C33 N3 117.0(15) . .
C34 C33 H10 108.1 . .
N3 C33 H10 108.1 . .
C34 C33 H11 108.1 . .
N3 C33 H11 108.1 . .
H10 C33 H11 107.3 . .
C33 C34 H12 109.5 . .
C33 C34 H13 109.5 . .
H12 C34 H13 109.5 . .
C33 C34 H14 109.5 . .
H12 C34 H14 109.5 . .
H13 C34 H14 109.5 . .
N3 C35 C36 113.1(15) . .
N3 C35 H15 109.0 . .
C36 C35 H15 109.0 . .
N3 C35 H16 109.0 . .
C36 C35 H16 109.0 . .
H15 C35 H16 107.8 . .
C35 C36 H17 109.5 . .
C35 C36 H18 109.5 . .
H17 C36 H18 109.5 . .
C35 C36 H19 109.5 . .
H17 C36 H19 109.5 . .
H18 C36 H19 109.5 . .
C38 C37 N3 115.3(14) . .
C38 C37 H20 108.5 . .
N3 C37 H20 108.5 . .
C38 C37 H21 108.5 . .
N3 C37 H21 108.5 . .
H20 C37 H21 107.5 . .
C37 C38 H22 109.5 . .
C37 C38 H23 109.5 . .
H22 C38 H23 109.5 . .
C37 C38 H24 109.5 . .
H22 C38 H24 109.5 . .
H23 C38 H24 109.5 . .
N4 C41 C42 119.1(16) . .
N4 C41 H25 107.5 . .
C42 C41 H25 107.5 . .
N4 C41 H26 107.5 . .
C42 C41 H26 107.5 . .
H25 C41 H26 107.0 . .
C41 C42 H27 109.5 . .
C41 C42 H28 109.5 . .
H27 C42 H28 109.5 . .
C41 C42 H29 109.5 . .
H27 C42 H29 109.5 . .
H28 C42 H29 109.5 . .
C44 C43 N4 112.2(18) . .
C44 C43 H30 109.2 . .
N4 C43 H30 109.2 . .
C44 C43 H31 109.2 . .
N4 C43 H31 109.2 . .
H30 C43 H31 107.9 . .
C43 C44 H32 109.5 . .
C43 C44 H33 109.5 . .
H32 C44 H33 109.5 . .
C43 C44 H34 109.5 . .
H32 C44 H34 109.5 . .
H33 C44 H34 109.5 . .
N4 C45 C46 108.2(16) . .
N4 C45 H35 110.1 . .
C46 C45 H35 110.1 . .
N4 C45 H36 110.1 . .
C46 C45 H36 110.1 . .
H35 C45 H36 108.4 . .
C45 C46 H37 109.5 . .
C45 C46 H38 109.5 . .
H37 C46 H38 109.5 . .
C45 C46 H39 109.5 . .
H37 C46 H39 109.5 . .
H38 C46 H39 109.5 . .
N4 C47 C48 113.6(18) . .
N4 C47 H40 108.8 . .
C48 C47 H40 108.9 . .
N4 C47 H41 108.8 . .
C48 C47 H41 108.8 . .
H40 C47 H41 107.7 . .
C47 C48 H42 109.5 . .
C47 C48 H43 109.5 . .
H42 C48 H43 109.5 . .
C47 C48 H44 109.5 . .
H42 C48 H44 109.5 . .
H43 C48 H44 109.5 . .
N5 C51 C52 170(3) . .
C51 C52 H45 109.5 . .
C51 C52 H46 109.5 . .
H45 C52 H46 109.5 . .
C51 C52 H47 109.5 . .
H45 C52 H47 109.5 . .
H46 C52 H47 109.5 . .
N6 C61 C62 156(6) . .
C61 C62 H48 109.5 . .
C61 C62 H49 109.5 . .
H48 C62 H49 109.5 . .
C61 C62 H50 109.5 . .
H48 C62 H50 109.5 . .
H49 C62 H50 109.5 . .
N7 C71 C72 179(10) . .
C71 C72 H51 109.5 . .
C71 C72 H52 109.5 . .
H51 C72 H52 109.5 . .
C71 C72 H53 109.5 . .
H51 C72 H53 109.5 . .
H52 C72 H53 109.5 . .
C112 C111 C116 116.0(4) . .
C112 C111 C18 124.2(4) . .
C116 C111 C18 119.8(4) . .
C111 C112 C113 119.9(4) . .
C111 C112 H54 120.0 . .
C113 C112 H54 120.0 . .
C114 C113 C112 123.6(4) . .
C114 C113 H55 118.2 . .
C112 C113 H55 118.2 . .
C113 C114 C115 116.4(5) . .
C113 C114 C117 122.9(4) . .
C115 C114 C117 120.7(5) . .
C116 C115 C114 121.9(5) . .
C116 C115 H56 119.1 . .
C114 C115 H56 119.1 . .
C115 C116 C111 122.2(4) . .
C115 C116 H57 118.9 . .
C111 C116 H57 118.9 . .
C120 C117 C118 109.0(7) . .
C120 C117 C119 111.5(7) . .
C118 C117 C119 105.9(8) . .
C120 C117 C114 109.9(5) . .
C118 C117 C114 108.4(5) . .
C119 C117 C114 112.0(5) . .
C117 C118 H58 109.5 . .
C117 C118 H59 109.5 . .
H58 C118 H59 109.5 . .
C117 C118 H60 109.5 . .
H58 C118 H60 109.5 . .
H59 C118 H60 109.5 . .
C117 C119 H61 109.5 . .
C117 C119 H62 109.5 . .
H61 C119 H62 109.5 . .
C117 C119 H63 109.5 . .
H61 C119 H63 109.5 . .
H62 C119 H63 109.5 . .
C117 C120 H64 109.5 . .
C117 C120 H65 109.5 . .
H64 C120 H65 109.5 . .
C117 C120 H66 109.5 . .
H64 C120 H66 109.5 . .
H65 C120 H66 109.5 . .
C122 C121 C126 117.7(4) . .
C122 C121 C18 119.6(4) . .
C126 C121 C18 122.7(5) . .
C121 C122 C123 122.1(5) . .
C121 C122 H67 118.9 . .
C123 C122 H67 118.9 . .
C122 C123 C124 120.7(5) . .
C122 C123 H68 119.6 . .
C124 C123 H68 119.6 . .
C125 C124 C123 115.9(5) . .
C125 C124 C127 124.0(5) . .
C123 C124 C127 120.0(5) . .
C124 C125 C126 123.2(5) . .
C124 C125 H69 118.4 . .
C126 C125 H69 118.4 . .
C121 C126 C125 120.3(5) . .
C121 C126 H70 119.8 . .
C125 C126 H70 119.8 . .
C129 C127 C128 108.2(10) . .
C129 C127 C124 110.6(5) . .
C128 C127 C124 112.4(5) . .
C129 C127 C130 100.8(8) . .
C128 C127 C130 112.6(8) . .
C124 C127 C130 111.6(5) . .
C127 C128 H71 109.5 . .
C127 C128 H72 109.5 . .
H71 C128 H72 109.5 . .
C127 C128 H73 109.5 . .
H71 C128 H73 109.5 . .
H72 C128 H73 109.5 . .
C127 C129 H74 109.5 . .
C127 C129 H75 109.5 . .
H74 C129 H75 109.5 . .
C127 C129 H76 109.5 . .
H74 C129 H76 109.5 . .
H75 C129 H76 109.5 . .
C127 C130 H77 109.5 . .
C127 C130 H78 109.5 . .
H77 C130 H78 109.5 . .
C127 C130 H79 109.5 . .
H77 C130 H79 109.5 . .
H78 C130 H79 109.5 . .
C132 C131 C136 115.2(5) . .
C132 C131 C18 124.7(4) . .
C136 C131 C18 120.0(4) . .
C133 C132 C131 122.6(5) . .
C133 C132 H80 118.7 . .
C131 C132 H80 118.7 . .
C132 C133 C134 122.9(5) . .
C132 C133 H81 118.5 . .
C134 C133 H81 118.5 . .
C135 C134 C133 114.3(5) . .
C135 C134 C137 123.6(5) . .
C133 C134 C137 122.1(5) . .
C136 C135 C134 123.6(5) . .
C136 C135 H82 118.2 . .
C134 C135 H82 118.2 . .
C135 C136 C131 121.4(5) . .
C135 C136 H83 119.3 . .
C131 C136 H83 119.3 . .
C140 C137 C139 107.5(10) . .
C140 C137 C138 102.7(12) . .
C139 C137 C138 111.7(12) . .
C140 C137 C134 112.5(6) . .
C139 C137 C134 112.0(6) . .
C138 C137 C134 110.0(6) . .
C137 C138 H84 109.5 . .
C137 C138 H85 109.5 . .
H84 C138 H85 109.5 . .
C137 C138 H86 109.5 . .
H84 C138 H86 109.5 . .
H85 C138 H86 109.5 . .
C137 C139 H87 109.5 . .
C137 C139 H88 109.5 . .
H87 C139 H88 109.5 . .
C137 C139 H89 109.5 . .
H87 C139 H89 109.5 . .
H88 C139 H89 109.5 . .
C137 C140 H90 109.5 . .
C137 C140 H91 109.5 . .
H90 C140 H91 109.5 . .
C137 C140 H92 109.5 . .
H90 C140 H92 109.5 . .
H91 C140 H92 109.5 . .
C216 C211 C212 115.7(4) . .
C216 C211 C28 123.0(4) . .
C212 C211 C28 121.2(5) . .
C213 C212 C211 121.8(5) . .
C213 C212 H93 119.1 . .
C211 C212 H93 119.1 . .
C214 C213 C212 121.9(5) . .
C214 C213 H94 119.1 . .
C212 C213 H94 119.1 . .
C215 C214 C213 115.2(5) . .
C215 C214 C217 123.7(5) . .
C213 C214 C217 121.1(4) . .
C216 C215 C214 123.1(5) . .
C216 C215 H95 118.5 . .
C214 C215 H95 118.5 . .
C211 C216 C215 122.3(5) . .
C211 C216 H96 118.9 . .
C215 C216 H96 118.9 . .
C219 C217 C218 112.7(6) . .
C219 C217 C214 113.3(5) . .
C218 C217 C214 109.4(5) . .
C219 C217 C220 104.7(6) . .
C218 C217 C220 108.8(5) . .
C214 C217 C220 107.6(5) . .
C217 C218 H97 109.5 . .
C217 C218 H98 109.5 . .
H97 C218 H98 109.5 . .
C217 C218 H99 109.5 . .
H97 C218 H99 109.5 . .
H98 C218 H99 109.5 . .
C217 C219 H100 109.5 . .
C217 C219 H101 109.5 . .
H100 C219 H101 109.5 . .
C217 C219 H102 109.5 . .
H100 C219 H102 109.5 . .
H101 C219 H102 109.5 . .
C217 C220 H103 109.5 . .
C217 C220 H104 109.5 . .
H103 C220 H104 109.5 . .
C217 C220 H105 109.5 . .
H103 C220 H105 109.5 . .
H104 C220 H105 109.5 . .
C226 C221 C222 115.0(5) . .
C226 C221 C28 125.0(4) . .
C222 C221 C28 119.9(4) . .
C223 C222 C221 122.6(5) . .
C223 C222 H106 118.7 . .
C221 C222 H106 118.7 . .
C222 C223 C224 121.3(5) . .
C222 C223 H107 119.4 . .
C224 C223 H107 119.4 . .
C225 C224 C223 116.2(5) . .
C225 C224 C227 124.2(6) . .
C223 C224 C227 119.6(5) . .
C224 C225 C226 123.0(6) . .
C224 C225 H108 118.5 . .
C226 C225 H108 118.5 . .
C221 C226 C225 121.8(5) . .
C221 C226 H109 119.1 . .
C225 C226 H109 119.1 . .
C228 C227 C229 108.6(6) . .
C228 C227 C230 108.7(6) . .
C229 C227 C230 108.7(6) . .
C228 C227 C224 110.4(5) . .
C229 C227 C224 112.4(6) . .
C230 C227 C224 107.9(5) . .
C227 C228 H110 109.5 . .
C227 C228 H111 109.5 . .
H110 C228 H111 109.5 . .
C227 C228 H112 109.5 . .
H110 C228 H112 109.5 . .
H111 C228 H112 109.5 . .
C227 C229 H113 109.5 . .
C227 C229 H114 109.5 . .
H113 C229 H114 109.5 . .
C227 C229 H115 109.5 . .
H113 C229 H115 109.5 . .
H114 C229 H115 109.5 . .
C227 C230 H116 109.5 . .
C227 C230 H117 109.5 . .
H116 C230 H117 109.5 . .
C227 C230 H118 109.5 . .
H116 C230 H118 109.5 . .
H117 C230 H118 109.5 . .
C232 C231 C236 117.3(5) . .
C232 C231 C28 120.2(5) . .
C236 C231 C28 122.5(5) . .
C231 C232 C233 122.6(7) . .
C231 C232 H119 118.7 . .
C233 C232 H119 118.7 . .
C232 C233 C234 121.1(7) . .
C232 C233 H120 119.4 . .
C234 C233 H120 119.4 . .
C235 C234 C233 116.3(6) . .
C235 C234 C237 127.4(8) . .
C233 C234 C237 116.2(8) . .
C235 C234 C247 89.8(9) . .
C233 C234 C247 153.9(9) . .
C234 C235 C236 124.0(7) . .
C234 C235 H121 118.0 . .
C236 C235 H121 118.0 . .
C231 C236 C235 118.6(6) . .
C231 C236 H122 120.7 . .
C235 C236 H122 120.7 . .
C239 C237 C238 119.4(8) . .
C239 C237 C234 110.2(7) . .
C238 C237 C234 109.1(6) . .
C239 C237 C240 97.0(7) . .
C238 C237 C240 104.6(7) . .
C234 C237 C240 116.3(8) . .
C237 C238 H123 109.5 . .
C237 C238 H124 109.5 . .
H123 C238 H124 109.5 . .
C237 C238 H125 109.5 . .
H123 C238 H125 109.5 . .
H124 C238 H125 109.5 . .
C237 C239 H126 109.5 . .
C237 C239 H127 109.5 . .
H126 C239 H127 109.5 . .
C237 C239 H128 109.5 . .
H126 C239 H128 109.5 . .
H127 C239 H128 109.5 . .
C237 C240 H129 109.5 . .
C237 C240 H130 109.5 . .
H129 C240 H130 109.5 . .
C237 C240 H131 109.5 . .
H129 C240 H131 109.5 . .
H130 C240 H131 109.5 . .
C249 C247 C248 113.0(13) . .
C249 C247 C250 104.4(15) . .
C248 C247 C250 107.2(14) . .
C249 C247 C234 98.9(12) . .
C248 C247 C234 97.1(12) . .
C250 C247 C234 135.9(15) . .
C247 C248 H132 109.5 . .
C247 C248 H133 109.5 . .
H132 C248 H133 109.5 . .
C247 C248 H134 109.5 . .
H132 C248 H134 109.5 . .
H133 C248 H134 109.5 . .
C247 C249 H135 109.5 . .
C247 C249 H136 109.5 . .
H135 C249 H136 109.5 . .
C247 C249 H137 109.5 . .
H135 C249 H137 109.5 . .
H136 C249 H137 109.5 . .
C247 C250 H138 109.5 . .
C247 C250 H139 109.5 . .
H138 C250 H139 109.5 . .
C247 C250 H140 109.5 . .
H138 C250 H140 109.5 . .
H139 C250 H140 109.5 . .
C312 C311 C316 120.0 . .
C312 C311 C317 115.8(17) . .
C316 C311 C317 123.9(18) . .
C313 C312 C311 120.0 . .
C313 C312 H141 120.0 . .
C311 C312 H141 120.0 . .
C314 C313 C312 120.0 . .
C314 C313 H142 120.0 . .
C312 C313 H142 120.0 . .
C313 C314 C315 120.0 . .
C313 C314 H143 120.0 . .
C315 C314 H143 120.0 . .
C316 C315 C314 120.0 . .
C316 C315 H144 120.0 . .
C314 C315 H144 120.0 . .
C315 C316 C311 120.0 . .
C315 C316 H145 120.0 . .
C311 C316 H145 120.0 . .
C311 C317 H146 109.5 . .
C311 C317 H147 109.5 . .
H146 C317 H147 109.5 . .
C311 C317 H148 109.5 . .
H146 C317 H148 109.5 . .
H147 C317 H148 109.5 . .

loop_
_geom_bond_atom_site_label_1
_geom_bond_atom_site_label_2
_geom_bond_distance
_geom_bond_site_symmetry_2
Mo1 O3 1.525(8) .
Mo1 S2 2.377(5) 2_655
Mo1 S2 2.377(5) .
Mo1 S1 2.408(6) 2_655
Mo1 S1 2.408(6) .
Mo1B O3B 1.59(3) .
Mo1B S1B 2.353(19) .
Mo1B S1B 2.353(19) 2_655
Mo1B S2B 2.397(18) .
Mo1B S2B 2.397(18) 2_655
S1 C11 1.774(8) .
S2 C12 1.758(8) .
S1B C11 1.81(2) .
S2B C12 1.78(2) .
O1 C17 1.226(6) .
O2 C27 1.214(6) .
N1 C17 1.326(6) .
N1 C16 1.445(6) .
N1 H1 0.8800 .
N2 C27 1.355(6) .
N2 C13 1.417(6) .
N2 H2 0.8800 .
N3 C35 1.487(16) .
N3 C33 1.515(17) .
N3 C37 1.530(17) .
N3 C31 1.552(17) .
N4 C41 1.465(18) .
N4 C47 1.490(18) .
N4 C43 1.512(18) .
N4 C45 1.516(18) .
N5 C51 1.26(2) .
N6 C61 1.173(19) .
N7 C71 1.178(17) .
C11 C16 1.387(7) .
C11 C12 1.389(7) .
C12 C13 1.386(7) .
C13 C14 1.400(8) .
C14 C15 1.357(8) .
C14 H3 0.9500 .
C15 C16 1.356(7) .
C15 H4 0.9500 .
C17 C18 1.551(7) .
C18 C131 1.533(7) .
C18 C111 1.534(6) .
C18 C121 1.570(6) .
C27 C28 1.566(7) .
C28 C211 1.525(6) .
C28 C231 1.544(7) .
C28 C221 1.563(7) .
C31 C32 1.520(18) .
C31 H5 0.9900 .
C31 H6 0.9900 .
C32 H7 0.9800 .
C32 H8 0.9800 .
C32 H9 0.9800 .
C33 C34 1.430(16) .
C33 H10 0.9900 .
C33 H11 0.9900 .
C34 H12 0.9800 .
C34 H13 0.9800 .
C34 H14 0.9800 .
C35 C36 1.521(17) .
C35 H15 0.9900 .
C35 H16 0.9900 .
C36 H17 0.9800 .
C36 H18 0.9800 .
C36 H19 0.9800 .
C37 C38 1.523(16) .
C37 H20 0.9900 .
C37 H21 0.9900 .
C38 H22 0.9800 .
C38 H23 0.9800 .
C38 H24 0.9800 .
C41 C42 1.509(18) .
C41 H25 0.9900 .
C41 H26 0.9900 .
C42 H27 0.9800 .
C42 H28 0.9800 .
C42 H29 0.9800 .
C43 C44 1.505(19) .
C43 H30 0.9900 .
C43 H31 0.9900 .
C44 H32 0.9800 .
C44 H33 0.9800 .
C44 H34 0.9800 .
C45 C46 1.563(19) .
C45 H35 0.9900 .
C45 H36 0.9900 .
C46 H37 0.9800 .
C46 H38 0.9800 .
C46 H39 0.9800 .
C47 C48 1.518(19) .
C47 H40 0.9900 .
C47 H41 0.9900 .
C48 H42 0.9800 .
C48 H43 0.9800 .
C48 H44 0.9800 .
C51 C52 1.26(2) .
C52 H45 0.9800 .
C52 H46 0.9800 .
C52 H47 0.9800 .
C61 C62 1.492(19) .
C62 H48 0.9800 .
C62 H49 0.9800 .
C62 H50 0.9800 .
C71 C72 1.466(17) .
C72 H51 0.9800 .
C72 H52 0.9800 .
C72 H53 0.9800 .
C111 C112 1.396(6) .
C111 C116 1.414(6) .
C112 C113 1.402(7) .
C112 H54 0.9500 .
C113 C114 1.360(7) .
C113 H55 0.9500 .
C114 C115 1.391(7) .
C114 C117 1.534(7) .
C115 C116 1.364(7) .
C115 H56 0.9500 .
C116 H57 0.9500 .
C117 C120 1.455(9) .
C117 C118 1.526(11) .
C117 C119 1.529(10) .
C118 H58 0.9800 .
C118 H59 0.9800 .
C118 H60 0.9800 .
C119 H61 0.9800 .
C119 H62 0.9800 .
C119 H63 0.9800 .
C120 H64 0.9800 .
C120 H65 0.9800 .
C120 H66 0.9800 .
C121 C122 1.352(7) .
C121 C126 1.369(7) .
C122 C123 1.391(7) .
C122 H67 0.9500 .
C123 C124 1.396(7) .
C123 H68 0.9500 .
C124 C125 1.358(7) .
C124 C127 1.523(7) .
C125 C126 1.389(7) .
C125 H69 0.9500 .
C126 H70 0.9500 .
C127 C129 1.424(10) .
C127 C128 1.444(10) .
C127 C130 1.526(10) .
C128 H71 0.9800 .
C128 H72 0.9800 .
C128 H73 0.9800 .
C129 H74 0.9800 .
C129 H75 0.9800 .
C129 H76 0.9800 .
C130 H77 0.9800 .
C130 H78 0.9800 .
C130 H79 0.9800 .
C131 C132 1.388(7) .
C131 C136 1.420(7) .
C132 C133 1.356(7) .
C132 H80 0.9500 .
C133 C134 1.415(8) .
C133 H81 0.9500 .
C134 C135 1.384(7) .
C134 C137 1.503(8) .
C135 C136 1.367(7) .
C135 H82 0.9500 .
C136 H83 0.9500 .
C137 C140 1.450(12) .
C137 C139 1.456(11) .
C137 C138 1.490(13) .
C138 H84 0.9800 .
C138 H85 0.9800 .
C138 H86 0.9800 .
C139 H87 0.9800 .
C139 H88 0.9800 .
C139 H89 0.9800 .
C140 H90 0.9800 .
C140 H91 0.9800 .
C140 H92 0.9800 .
C211 C216 1.360(7) .
C211 C212 1.391(7) .
C212 C213 1.384(7) .
C212 H93 0.9500 .
C213 C214 1.379(7) .
C213 H94 0.9500 .
C214 C215 1.377(7) .
C214 C217 1.526(7) .
C215 C216 1.368(7) .
C215 H95 0.9500 .
C216 H96 0.9500 .
C217 C219 1.478(9) .
C217 C218 1.508(9) .
C217 C220 1.576(8) .
C218 H97 0.9800 .
C218 H98 0.9800 .
C218 H99 0.9800 .
C219 H100 0.9800 .
C219 H101 0.9800 .
C219 H102 0.9800 .
C220 H103 0.9800 .
C220 H104 0.9800 .
C220 H105 0.9800 .
C221 C226 1.367(7) .
C221 C222 1.414(7) .
C222 C223 1.346(7) .
C222 H106 0.9500 .
C223 C224 1.407(8) .
C223 H107 0.9500 .
C224 C225 1.341(8) .
C224 C227 1.542(8) .
C225 C226 1.387(8) .
C225 H108 0.9500 .
C226 H109 0.9500 .
C227 C228 1.509(9) .
C227 C229 1.532(10) .
C227 C230 1.533(8) .
C228 H110 0.9800 .
C228 H111 0.9800 .
C228 H112 0.9800 .
C229 H113 0.9800 .
C229 H114 0.9800 .
C229 H115 0.9800 .
C230 H116 0.9800 .
C230 H117 0.9800 .
C230 H118 0.9800 .
C231 C232 1.367(8) .
C231 C236 1.379(7) .
C232 C233 1.370(8) .
C232 H119 0.9500 .
C233 C234 1.381(11) .
C233 H120 0.9500 .
C234 C235 1.335(10) .
C234 C237 1.533(10) .
C234 C247 1.73(3) .
C235 C236 1.413(8) .
C235 H121 0.9500 .
C236 H122 0.9500 .
C237 C239 1.447(10) .
C237 C238 1.483(9) .
C237 C240 1.572(12) .
C238 H123 0.9800 .
C238 H124 0.9800 .
C238 H125 0.9800 .
C239 H126 0.9800 .
C239 H127 0.9800 .
C239 H128 0.9800 .
C240 H129 0.9800 .
C240 H130 0.9800 .
C240 H131 0.9800 .
C247 C249 1.484(17) .
C247 C248 1.550(16) .
C247 C250 1.550(18) .
C248 H132 0.9800 .
C248 H133 0.9800 .
C248 H134 0.9800 .
C249 H135 0.9800 .
C249 H136 0.9800 .
C249 H137 0.9800 .
C250 H138 0.9800 .
C250 H139 0.9800 .
C250 H140 0.9800 .
C311 C312 1.3900 .
C311 C316 1.3900 .
C311 C317 1.558(18) .
C312 C313 1.3900 .
C312 H141 0.9500 .
C313 C314 1.3900 .
C313 H142 0.9500 .
C314 C315 1.3900 .
C314 H143 0.9500 .
C315 C316 1.3900 .
C315 H144 0.9500 .
C316 H145 0.9500 .
C317 H146 0.9800 .
C317 H147 0.9800 .
C317 H148 0.9800 .

loop_
_geom_torsion_atom_site_label_1
_geom_torsion_atom_site_label_2
_geom_torsion_atom_site_label_3
_geom_torsion_atom_site_label_4
_geom_torsion
Mo1 S1 C11 C16 164.1(4)
Mo1 S1 C11 C12 -11.0(5)
Mo1B S1B C11 C16 -149.8(7)
Mo1B S1B C11 C12 15.5(13)
C16 C11 C12 C13 -0.4(8)
S1 C11 C12 C13 174.7(5)
S1B C11 C12 C13 -165.7(9)
C16 C11 C12 S2 -177.1(5)
S1 C11 C12 S2 -2.1(7)
C16 C11 C12 S2B 161.0(8)
S1B C11 C12 S2B -4.3(12)
Mo1 S2 C12 C13 -162.6(4)
Mo1 S2 C12 C11 14.2(5)
Mo1B S2B C12 C13 152.6(6)
Mo1B S2B C12 C11 -8.8(11)
C11 C12 C13 C14 -0.1(9)
S2 C12 C13 C14 176.7(6)
S2B C12 C13 C14 -161.3(9)
C11 C12 C13 N2 -176.6(5)
S2 C12 C13 N2 0.2(8)
S2B C12 C13 N2 22.2(10)
C27 N2 C13 C12 -173.4(5)
C27 N2 C13 C14 10.2(10)
C12 C13 C14 C15 1.1(13)
N2 C13 C14 C15 177.3(8)
C13 C14 C15 C16 -1.5(15)
C14 C15 C16 C11 1.0(13)
C14 C15 C16 N1 -173.1(8)
C12 C11 C16 C15 0.0(10)
S1 C11 C16 C15 -175.1(6)
S1B C11 C16 C15 165.0(9)
C12 C11 C16 N1 174.1(5)
S1 C11 C16 N1 -1.0(8)
S1B C11 C16 N1 -20.8(10)
C17 N1 C16 C15 -32.9(9)
C17 N1 C16 C11 153.0(5)
C16 N1 C17 O1 -15.2(9)
C16 N1 C17 C18 164.6(5)
O1 C17 C18 C131 132.3(5)
N1 C17 C18 C131 -47.5(5)
O1 C17 C18 C111 -104.8(6)
N1 C17 C18 C111 75.5(6)
O1 C17 C18 C121 13.4(7)
N1 C17 C18 C121 -166.4(4)
C13 N2 C27 O2 2.6(9)
C13 N2 C27 C28 -174.8(5)
O2 C27 C28 C211 -167.2(5)
N2 C27 C28 C211 10.2(7)
O2 C27 C28 C231 -45.4(7)
N2 C27 C28 C231 132.0(5)
O2 C27 C28 C221 72.4(6)
N2 C27 C28 C221 -110.2(5)
C35 N3 C31 C32 -172(2)
C33 N3 C31 C32 -50(3)
C37 N3 C31 C32 67(2)
C35 N3 C33 C34 -34(3)
C37 N3 C33 C34 90(2)
C31 N3 C33 C34 -154(2)
C33 N3 C35 C36 -56(3)
C37 N3 C35 C36 -178(2)
C31 N3 C35 C36 64(3)
C35 N3 C37 C38 167(2)
C33 N3 C37 C38 43(2)
C31 N3 C37 C38 -74(2)
C47 N4 C41 C42 153(5)
C43 N4 C41 C42 -87(5)
C45 N4 C41 C42 32(6)
C41 N4 C43 C44 -43(4)
C47 N4 C43 C44 78(4)
C45 N4 C43 C44 -165(4)
C41 N4 C45 C46 -145(3)
C47 N4 C45 C46 92(3)
C43 N4 C45 C46 -24(3)
C41 N4 C47 C48 -68(3)
C43 N4 C47 C48 171(2)
C45 N4 C47 C48 55(3)
C131 C18 C111 C112 100.3(5)
C17 C18 C111 C112 -19.5(7)
C121 C18 C111 C112 -137.7(5)
C131 C18 C111 C116 -78.3(5)
C17 C18 C111 C116 161.9(5)
C121 C18 C111 C116 43.7(6)
C116 C111 C112 C113 -0.4(7)
C18 C111 C112 C113 -179.1(5)
C111 C112 C113 C114 2.3(8)
C112 C113 C114 C115 -2.3(8)
C112 C113 C114 C117 178.9(5)
C113 C114 C115 C116 0.5(8)
C117 C114 C115 C116 179.3(5)
C114 C115 C116 C111 1.4(9)
C112 C111 C116 C115 -1.4(8)
C18 C111 C116 C115 177.4(5)
C113 C114 C117 C120 125.0(7)
C115 C114 C117 C120 -53.7(8)
C113 C114 C117 C118 -116.0(8)
C115 C114 C117 C118 65.3(8)
C113 C114 C117 C119 0.5(9)
C115 C114 C117 C119 -178.2(7)
C131 C18 C121 C122 -177.9(4)
C111 C18 C121 C122 58.9(6)
C17 C18 C121 C122 -61.2(6)
C131 C18 C121 C126 2.8(6)
C111 C18 C121 C126 -120.4(5)
C17 C18 C121 C126 119.4(5)
C126 C121 C122 C123 -3.8(8)
C18 C121 C122 C123 176.8(5)
C121 C122 C123 C124 2.2(9)
C122 C123 C124 C125 0.8(8)
C122 C123 C124 C127 -176.9(5)
C123 C124 C125 C126 -2.0(8)
C127 C124 C125 C126 175.5(5)
C122 C121 C126 C125 2.6(8)
C18 C121 C126 C125 -178.1(5)
C124 C125 C126 C121 0.3(9)
C125 C124 C127 C129 -105.9(9)
C123 C124 C127 C129 71.5(9)
C125 C124 C127 C128 133.0(10)
C123 C124 C127 C128 -49.5(10)
C125 C124 C127 C130 5.4(9)
C123 C124 C127 C130 -177.1(7)
C111 C18 C131 C132 16.9(6)
C17 C18 C131 C132 139.0(4)
C121 C18 C131 C132 -103.7(5)
C111 C18 C131 C136 -163.7(4)
C17 C18 C131 C136 -41.5(5)
C121 C18 C131 C136 75.7(5)
C136 C131 C132 C133 -1.3(6)
C18 C131 C132 C133 178.2(4)
C131 C132 C133 C134 2.3(7)
C132 C133 C134 C135 -2.2(7)
C132 C133 C134 C137 177.4(5)
C133 C134 C135 C136 1.4(7)
C137 C134 C135 C136 -178.2(5)
C134 C135 C136 C131 -0.6(8)
C132 C131 C136 C135 0.5(7)
C18 C131 C136 C135 -179.1(4)
C135 C134 C137 C140 -3.4(10)
C133 C134 C137 C140 177.0(9)
C135 C134 C137 C139 117.9(11)
C133 C134 C137 C139 -61.7(11)
C135 C134 C137 C138 -117.3(12)
C133 C134 C137 C138 63.1(13)
C231 C28 C211 C216 -12.3(6)
C221 C28 C211 C216 -135.4(5)
C27 C28 C211 C216 106.3(5)
C231 C28 C211 C212 169.7(4)
C221 C28 C211 C212 46.6(6)
C27 C28 C211 C212 -71.7(6)
C216 C211 C212 C213 0.5(7)
C28 C211 C212 C213 178.7(5)
C211 C212 C213 C214 -0.9(8)
C212 C213 C214 C215 0.5(8)
C212 C213 C214 C217 -179.1(5)
C213 C214 C215 C216 0.3(8)
C217 C214 C215 C216 179.9(5)
C212 C211 C216 C215 0.3(8)
C28 C211 C216 C215 -177.9(5)
C214 C215 C216 C211 -0.7(9)
C215 C214 C217 C219 1.3(9)
C213 C214 C217 C219 -179.1(6)
C215 C214 C217 C218 -125.4(6)
C213 C214 C217 C218 54.2(7)
C215 C214 C217 C220 116.5(6)
C213 C214 C217 C220 -63.9(6)
C211 C28 C221 C226 -143.8(5)
C231 C28 C221 C226 93.0(6)
C27 C28 C221 C226 -21.0(6)
C211 C28 C221 C222 38.8(6)
C231 C28 C221 C222 -84.3(5)
C27 C28 C221 C222 161.7(4)
C226 C221 C222 C223 2.2(8)
C28 C221 C222 C223 179.8(5)
C221 C222 C223 C224 -1.0(9)
C222 C223 C224 C225 -0.4(8)
C222 C223 C224 C227 179.1(5)
C223 C224 C225 C226 0.5(9)
C227 C224 C225 C226 -179.0(5)
C222 C221 C226 C225 -2.1(8)
C28 C221 C226 C225 -179.6(5)
C224 C225 C226 C221 0.8(9)
C225 C224 C227 C228 -122.5(6)
C223 C224 C227 C228 58.0(7)
C225 C224 C227 C229 -1.0(8)
C223 C224 C227 C229 179.5(6)
C225 C224 C227 C230 118.9(7)
C223 C224 C227 C230 -60.7(8)
C211 C28 C231 C232 81.5(6)
C221 C28 C231 C232 -156.1(5)
C27 C28 C231 C232 -41.8(6)
C211 C28 C231 C236 -96.3(6)
C221 C28 C231 C236 26.0(7)
C27 C28 C231 C236 140.4(5)
C236 C231 C232 C233 -0.7(9)
C28 C231 C232 C233 -178.7(5)
C231 C232 C233 C234 1.6(10)
C232 C233 C234 C235 -0.7(10)
C232 C233 C234 C237 -177.7(6)
C232 C233 C234 C247 176.5(15)
C233 C234 C235 C236 -0.8(10)
C237 C234 C235 C236 175.8(6)
C247 C234 C235 C236 -179.6(8)
C232 C231 C236 C235 -0.8(8)
C28 C231 C236 C235 177.1(5)
C234 C235 C236 C231 1.6(9)
C235 C234 C237 C239 72.5(10)
C233 C234 C237 C239 -110.8(9)
C235 C234 C237 C238 -60.4(10)
C233 C234 C237 C238 116.2(8)
C235 C234 C237 C240 -178.3(7)
C233 C234 C237 C240 -1.7(10)
C235 C234 C247 C249 128.8(9)
C233 C234 C247 C249 -49(2)
C235 C234 C247 C248 -116.5(9)
C233 C234 C247 C248 66(2)
C235 C234 C247 C250 7.3(17)
C233 C234 C247 C250 -170.2(15)
C316 C311 C312 C313 0.0
C317 C311 C312 C313 -174(3)
C311 C312 C313 C314 0.0
C312 C313 C314 C315 0.0
C313 C314 C315 C316 0.0
C314 C315 C316 C311 0.0
C312 C311 C316 C315 0.0
C317 C311 C316 C315 173(3)
